data_7030998
loop_
_publ_author_name
'Ramya, A. R.'
'Varughese, Sunil'
'Reddy, M. L. P.'

_publ_section_title
;
 Tunable white-light emission from mixed lanthanide (Eu(3+), Gd(3+),
 Tb(3+)) coordination polymers derived from
 4-(dipyridin-2-yl)aminobenzoate.
;
_journal_issue 28
_journal_name_full 'Dalton transactions (Cambridge, England : 2003)'
_journal_page_first 10940
_journal_page_last 10946
_journal_paper_doi 10.1039/c4dt00871e
_journal_volume 43
_journal_year 2014
_chemical_formula_moiety 'C17 H13 N3 O2'
_chemical_formula_sum 'C17 H13 N3 O2'
_chemical_formula_weight 291.30
_chemical_name_systematic
; 
 ? 
;
_space_group_IT_number 14
_symmetry_cell_setting monoclinic
_symmetry_space_group_name_Hall '-P 2yn'
_symmetry_space_group_name_H-M 'P 1 21/n 1'
_atom_sites_solution_hydrogens geom
_atom_sites_solution_primary direct
_atom_sites_solution_secondary difmap
_audit_creation_method SHELXL-97
_cell_angle_alpha 90.00
_cell_angle_beta 94.588(10)
_cell_angle_gamma 90.00
_cell_formula_units_Z 4
_cell_length_a 10.737(6)
_cell_length_b 8.327(5)
_cell_length_c 16.382(9)
_cell_measurement_reflns_used 2057
_cell_measurement_temperature 301(2)
_cell_measurement_theta_max 27.5
_cell_measurement_theta_min 3.0
_cell_volume 1460.0(14)
_computing_cell_refinement
;
CrystalClear-SM Expert 2.0 r14k (Rigaku, 2012)
;
_computing_data_collection
;
CrystalClear-SM Expert 2.0 r14k (Rigaku, 2012)
;
_computing_data_reduction
;
CrystalClear-SM Expert 2.0 r14k (Rigaku, 2012)
;
_computing_structure_refinement 'SHELXTL (Sheldrick, 1997)'
_computing_structure_solution 'SHELXTL (Sheldrick, 1990)'
_diffrn_ambient_temperature 301(2)
_diffrn_measured_fraction_theta_full 0.997
_diffrn_measured_fraction_theta_max 0.997
_diffrn_measurement_device_type
;
Rigaku Saturn724+ (4x4 bin mode)
;
_diffrn_measurement_method 'profile data from \w-scans'
_diffrn_radiation_monochromator graphite
_diffrn_radiation_source 'fine-focus sealed tube'
_diffrn_radiation_type MoK\a
_diffrn_radiation_wavelength 0.71073
_diffrn_reflns_av_R_equivalents 0.0469
_diffrn_reflns_av_sigmaI/netI 0.0448
_diffrn_reflns_limit_h_max 13
_diffrn_reflns_limit_h_min -13
_diffrn_reflns_limit_k_max 7
_diffrn_reflns_limit_k_min -10
_diffrn_reflns_limit_l_max 20
_diffrn_reflns_limit_l_min -18
_diffrn_reflns_number 11565
_diffrn_reflns_theta_full 26.50
_diffrn_reflns_theta_max 26.50
_diffrn_reflns_theta_min 3.10
_exptl_absorpt_coefficient_mu 0.090
_exptl_absorpt_correction_T_max 0.9911
_exptl_absorpt_correction_T_min 0.9823
_exptl_absorpt_correction_type empirical
_exptl_absorpt_process_details 'Acta Crystallogr A. (1995), 51, 33'
_exptl_crystal_colour Colorless
_exptl_crystal_density_diffrn 1.325
_exptl_crystal_density_method 'not measured'
_exptl_crystal_description Block
_exptl_crystal_F_000 608
_exptl_crystal_size_max 0.20
_exptl_crystal_size_mid 0.20
_exptl_crystal_size_min 0.10
_refine_diff_density_max 0.221
_refine_diff_density_min -0.200
_refine_diff_density_rms 0.036
_refine_ls_extinction_method none
_refine_ls_goodness_of_fit_ref 1.043
_refine_ls_hydrogen_treatment mixed
_refine_ls_matrix_type full
_refine_ls_number_parameters 203
_refine_ls_number_reflns 3015
_refine_ls_number_restraints 56
_refine_ls_restrained_S_all 1.042
_refine_ls_R_factor_all 0.0860
_refine_ls_R_factor_gt 0.0534
_refine_ls_shift/su_max 0.000
_refine_ls_shift/su_mean 0.000
_refine_ls_structure_factor_coef Fsqd
_refine_ls_weighting_details 'calc w=1/[\s^2^(Fo^2^)+(0.0780P)^2^+0.0000P] where P=(Fo^2^+2Fc^2^)/3'
_refine_ls_weighting_scheme calc
_refine_ls_wR_factor_gt 0.1360
_refine_ls_wR_factor_ref 0.1523
_reflns_number_gt 1954
_reflns_number_total 3015
_reflns_threshold_expression >2sigma(I)
_cod_data_source_file c4dt00871e2.cif
_cod_data_source_block datam
_cod_depositor_comments
;
The following automatic conversions were performed:

'_symmetry_cell_setting' value 'Monoclinic' changed to 'monoclinic'
according to
/usr/data/users/saulius/crontab/automatic-downloads/rss-feeds/RSC/lib/dictionaries/cif_core.dic
dictionary named 'cif_core.dic' version 2.4.2 from
2011-04-26.

'_exptl_absorpt_correction_type' value 'Empirical'
changed to 'empirical' according to
/usr/data/users/saulius/crontab/automatic-downloads/rss-feeds/RSC/lib/dictionaries/cif_core.dic
dictionary named 'cif_core.dic' version 2.4.2 from 2011-04-26.

Automatic conversion script
Id: cif_fix_values 2281 2013-09-26 08:29:07Z andrius 

 Adding full bibliography for 7030998--7030999.cif.
;
_cod_original_cell_volume 1459.9(14)
_cod_original_sg_symbol_H-M 'P 21/n'
_cod_database_code 7030998

loop_
_symmetry_equiv_pos_as_xyz
'x, y, z'
'-x+1/2, y+1/2, -z+1/2'
'-x, -y, -z'
'x-1/2, -y-1/2, z-1/2'

loop_
_atom_site_label
_atom_site_type_symbol
_atom_site_fract_x
_atom_site_fract_y
_atom_site_fract_z
_atom_site_U_iso_or_equiv
_atom_site_adp_type
_atom_site_occupancy
_atom_site_symmetry_multiplicity
_atom_site_calc_flag
_atom_site_refinement_flags
N22 N 0.85880(16) 0.16037(18) 0.18859(9) 0.0493(4) Uani 1 1 d U
C21 C 1.0358(2) 0.4035(2) 0.27954(10) 0.0488(5) Uani 1 1 d U
H21A H 0.9770 0.4568 0.2446 0.059 Uiso 1 1 calc R
N20 N 0.87153(16) 0.23274(19) 0.32631(8) 0.0514(4) Uani 1 1 d U
C19 C 0.99856(19) 0.2787(2) 0.32892(10) 0.0450(5) Uani 1 1 d U
C18 C 1.24886(19) 0.3713(2) 0.33477(10) 0.0466(5) Uani 1 1 d U
C17 C 0.80022(19) 0.2223(2) 0.25029(11) 0.0440(5) Uani 1 1 d U
C16 C 1.0878(2) 0.2002(2) 0.38001(11) 0.0514(5) Uani 1 1 d U
H16A H 1.0643 0.1155 0.4124 0.062 Uiso 1 1 calc R
C15 C 1.2112(2) 0.2465(2) 0.38319(10) 0.0510(5) Uani 1 1 d U
H15A H 1.2700 0.1934 0.4182 0.061 Uiso 1 1 calc R
O14 O 1.40438(17) 0.5486(2) 0.29982(10) 0.0798(5) Uani 1 1 d U
C13 C 1.3817(2) 0.4212(3) 0.34218(12) 0.0559(5) Uani 1 1 d U
C12 C 1.1595(2) 0.4479(2) 0.28246(10) 0.0491(5) Uani 1 1 d U
H12A H 1.1836 0.5305 0.2489 0.059 Uiso 1 1 calc R
C8 C 0.8557(3) 0.2963(3) 0.46716(11) 0.0688(7) Uani 1 1 d U
H8A H 0.9215 0.3686 0.4660 0.083 Uiso 1 1 calc R
O10 O 1.46210(18) 0.3539(2) 0.38469(13) 0.1084(7) Uani 1 1 d U
C9 C 0.6778(2) 0.2746(2) 0.24093(12) 0.0526(5) Uani 1 1 d U
H9A H 0.6396 0.3177 0.2850 0.063 Uiso 1 1 calc R
N11 N 0.7180(2) 0.0999(2) 0.39704(13) 0.0826(7) Uani 1 1 d U
C7 C 0.8135(2) 0.2093(2) 0.39994(11) 0.0534(5) Uani 1 1 d U
C6 C 0.7941(2) 0.1497(2) 0.11518(11) 0.0600(6) Uani 1 1 d U
H6A H 0.8341 0.1079 0.0716 0.072 Uiso 1 1 calc R
C5 C 0.6140(2) 0.2619(3) 0.16540(14) 0.0635(6) Uani 1 1 d U
H5A H 0.5316 0.2968 0.1574 0.076 Uiso 1 1 calc R
C4 C 0.6727(2) 0.1969(3) 0.10133(13) 0.0682(7) Uani 1 1 d U
H4A H 0.6304 0.1855 0.0498 0.082 Uiso 1 1 calc R
C3 C 0.6977(5) 0.1644(6) 0.5374(3) 0.152(2) Uani 1 1 d U
H3A H 0.6569 0.1488 0.5848 0.183 Uiso 1 1 calc R
C2 C 0.7948(4) 0.2703(5) 0.53665(17) 0.1238(15) Uani 1 1 d U
H2A H 0.8203 0.3262 0.5843 0.149 Uiso 1 1 calc R
C1 C 0.6616(3) 0.0819(4) 0.4675(3) 0.1215(13) Uani 1 1 d U
H1A H 0.5953 0.0102 0.4683 0.146 Uiso 1 1 calc R
H14 H 1.499(3) 0.586(3) 0.3077(15) 0.113(10) Uiso 1 1 d .

loop_
_atom_site_aniso_label
_atom_site_aniso_U_11
_atom_site_aniso_U_22
_atom_site_aniso_U_33
_atom_site_aniso_U_23
_atom_site_aniso_U_13
_atom_site_aniso_U_12
N22 0.0513(11) 0.0527(9) 0.0436(8) -0.0027(7) 0.0030(8) 0.0013(8)
C21 0.0546(14) 0.0476(10) 0.0430(10) 0.0015(8) -0.0028(9) -0.0007(9)
N20 0.0494(11) 0.0664(10) 0.0386(8) -0.0009(7) 0.0053(7) -0.0089(8)
C19 0.0506(13) 0.0483(10) 0.0359(9) -0.0037(7) 0.0021(8) -0.0048(9)
C18 0.0495(14) 0.0460(10) 0.0444(10) -0.0004(8) 0.0050(9) 0.0015(9)
C17 0.0458(13) 0.0427(10) 0.0436(10) -0.0001(7) 0.0042(8) -0.0062(9)
C16 0.0582(15) 0.0510(11) 0.0450(10) 0.0094(8) 0.0041(9) -0.0035(10)
C15 0.0535(14) 0.0516(11) 0.0472(10) 0.0067(8) 0.0003(9) 0.0052(10)
O14 0.0591(13) 0.0891(12) 0.0894(11) 0.0370(9) -0.0055(9) -0.0184(9)
C13 0.0517(15) 0.0612(13) 0.0554(11) 0.0084(10) 0.0083(10) 0.0049(11)
C12 0.0574(15) 0.0456(10) 0.0440(10) 0.0063(8) 0.0017(9) -0.0055(9)
C8 0.093(2) 0.0735(14) 0.0383(11) -0.0082(9) -0.0033(11) 0.0311(13)
O10 0.0525(12) 0.1204(15) 0.1510(17) 0.0706(13) -0.0009(11) 0.0049(11)
C9 0.0481(14) 0.0500(11) 0.0604(12) -0.0007(9) 0.0077(10) -0.0019(10)
N11 0.0667(15) 0.0783(13) 0.1078(16) 0.0284(11) 0.0373(13) 0.0126(11)
C7 0.0588(15) 0.0559(12) 0.0474(11) 0.0093(9) 0.0158(10) 0.0158(11)
C6 0.0719(17) 0.0628(13) 0.0449(11) -0.0055(9) 0.0022(11) -0.0042(11)
C5 0.0517(15) 0.0630(13) 0.0740(14) 0.0086(11) -0.0068(11) -0.0034(11)
C4 0.0725(19) 0.0734(15) 0.0552(12) 0.0036(10) -0.0157(11) -0.0121(13)
C3 0.169(4) 0.204(5) 0.095(2) 0.078(3) 0.085(3) 0.124(3)
C2 0.176(4) 0.148(3) 0.0461(15) -0.0043(17) 0.0002(19) 0.104(3)
C1 0.093(3) 0.124(3) 0.158(3) 0.078(2) 0.077(2) 0.041(2)

loop_
_atom_type_symbol
_atom_type_description
_atom_type_scat_dispersion_real
_atom_type_scat_dispersion_imag
_atom_type_scat_source
C C 0.0033 0.0016 'International Tables Vol C Tables 4.2.6.8 and 6.1.1.4'
H H 0.0000 0.0000 'International Tables Vol C Tables 4.2.6.8 and 6.1.1.4'
N N 0.0061 0.0033 'International Tables Vol C Tables 4.2.6.8 and 6.1.1.4'
O O 0.0106 0.0060 'International Tables Vol C Tables 4.2.6.8 and 6.1.1.4'

loop_
_geom_angle_atom_site_label_1
_geom_angle_atom_site_label_2
_geom_angle_atom_site_label_3
_geom_angle
C17 N22 C6 117.50(19)
C12 C21 C19 120.07(19)
C12 C21 H21A 120.0
C19 C21 H21A 120.0
C17 N20 C19 119.82(14)
C17 N20 C7 119.91(18)
C19 N20 C7 120.09(16)
C16 C19 C21 119.02(19)
C16 C19 N20 120.64(17)
C21 C19 N20 120.34(18)
C15 C18 C12 118.55(19)
C15 C18 C13 119.07(18)
C12 C18 C13 122.36(17)
N22 C17 C9 122.62(18)
N22 C17 N20 115.87(18)
C9 C17 N20 121.50(17)
C15 C16 C19 120.53(17)
C15 C16 H16A 119.7
C19 C16 H16A 119.7
C16 C15 C18 120.79(19)
C16 C15 H15A 119.6
C18 C15 H15A 119.6
C13 O14 H14 113.1(15)
O10 C13 O14 122.1(2)
O10 C13 C18 124.0(2)
O14 C13 C18 113.88(19)
C21 C12 C18 121.02(17)
C21 C12 H12A 119.5
C18 C12 H12A 119.5
C7 C8 C2 115.8(3)
C7 C8 H8A 122.1
C2 C8 H8A 122.1
C5 C9 C17 118.6(2)
C5 C9 H9A 120.7
C17 C9 H9A 120.7
C1 N11 C7 115.4(3)
C8 C7 N11 125.5(2)
C8 C7 N20 118.3(2)
N11 C7 N20 116.23(19)
N22 C6 C4 123.34(19)
N22 C6 H6A 118.3
C4 C6 H6A 118.3
C9 C5 C4 119.5(2)
C9 C5 H5A 120.3
C4 C5 H5A 120.3
C6 C4 C5 118.4(2)
C6 C4 H4A 120.8
C5 C4 H4A 120.8
C1 C3 C2 118.8(3)
C1 C3 H3A 120.6
C2 C3 H3A 120.6
C3 C2 C8 121.6(3)
C3 C2 H2A 119.2
C8 C2 H2A 119.2
N11 C1 C3 123.0(4)
N11 C1 H1A 118.5
C3 C1 H1A 118.5

loop_
_geom_bond_atom_site_label_1
_geom_bond_atom_site_label_2
_geom_bond_distance
N22 C17 1.336(2)
N22 C6 1.343(3)
C21 C12 1.375(3)
C21 C19 1.395(2)
C21 H21A 0.9300
N20 C17 1.411(2)
N20 C19 1.414(3)
N20 C7 1.415(2)
C19 C16 1.385(3)
C18 C15 1.387(3)
C18 C12 1.390(3)
C18 C13 1.481(3)
C17 C9 1.381(3)
C16 C15 1.376(3)
C16 H16A 0.9300
C15 H15A 0.9300
O14 C13 1.302(2)
O14 H14 1.06(3)
C13 O10 1.203(3)
C12 H12A 0.9300
C8 C7 1.365(3)
C8 C2 1.375(4)
C8 H8A 0.9300
C9 C5 1.370(3)
C9 H9A 0.9300
N11 C1 1.354(3)
N11 C7 1.370(3)
C6 C4 1.363(3)
C6 H6A 0.9300
C5 C4 1.377(3)
C5 H5A 0.9300
C4 H4A 0.9300
C3 C1 1.365(6)
C3 C2 1.367(6)
C3 H3A 0.9300
C2 H2A 0.9300
C1 H1A 0.9300
